data_2228381
loop_
_publ_author_name
'Akkurt, Mehmet'
'G\"uzeldemirci, Nuray Ulusoy'
'Cesur, Nesrin'
'B\"uy\"ukg\"ung\"or, Orhan'

_publ_section_title
;
 2-[(1,5-Dimethyl-3-oxo-2-phenyl-2,3-dihydro-1<i>H</i>-pyrazol-4-yl)amino]-1-methyl-2-oxoethyl
 pyrrolidine-1-carbodithioate
;
_journal_coeditor_code HG2741
_journal_issue 12
_journal_name_full 'Acta Crystallographica Section E'
_journal_page_first o3134
_journal_page_last o3135
_journal_paper_doi 10.1107/S1600536810045654
_journal_volume 66
_journal_year 2010
_chemical_formula_iupac 'C19 H24 N4 O2 S2'
_chemical_formula_moiety 'C19 H24 N4 O2 S2'
_chemical_formula_sum 'C19 H24 N4 O2 S2'
_chemical_formula_weight 404.56
_chemical_name_common
;
2-[(1,5-Dimethyl-3-oxo-2-phenyl-2,3-dihydro-1<i>H</i>-
pyrazol-4-yl)amino]-1-methyl-2-oxoethyl pyrrolidine-1-carbodithioate
;
_chemical_name_systematic
;
<i>N</i>-(1,5-dimethyl-3-oxo-2-phenylpyrazol-4-yl)-\
2-[(pyrrolidin-1-yl)carbothioylsulfanyl]propanamide
;
_space_group_IT_number 14
_symmetry_cell_setting monoclinic
_symmetry_space_group_name_Hall '-P 2ybc'
_symmetry_space_group_name_H-M 'P 1 21/c 1'
_atom_sites_solution_hydrogens geom
_atom_sites_solution_primary direct
_atom_sites_solution_secondary difmap
_cell_angle_alpha 90
_cell_angle_beta 101.899(3)
_cell_angle_gamma 90
_cell_formula_units_Z 4
_cell_length_a 12.0652(5)
_cell_length_b 16.0831(6)
_cell_length_c 11.0438(4)
_cell_measurement_reflns_used 34646
_cell_measurement_temperature 296
_cell_measurement_theta_max 28.07
_cell_measurement_theta_min 1.72
_cell_volume 2096.96(14)
_computing_cell_refinement 'X-AREA (Stoe & Cie, 2002)'
_computing_data_collection 'X-AREA (Stoe & Cie, 2002)'
_computing_data_reduction 'X-RED32 (Stoe & Cie, 2002)'
_computing_molecular_graphics 'ORTEP-3 (Farrugia, 1997)'
_computing_publication_material 'WinGX (Farrugia, 1999)'
_computing_structure_refinement 'SHELXL97 (Sheldrick, 2008)'
_computing_structure_solution 'SIR97 (Altomare <i>et al.</i>,  1999)'
_diffrn_ambient_temperature 296
_diffrn_detector_area_resol_mean 6.67
_diffrn_measured_fraction_theta_full 1.000
_diffrn_measured_fraction_theta_max 1.000
_diffrn_measurement_device '2-circle goniometer'
_diffrn_measurement_device_type 'Stoe IPDS 2'
_diffrn_measurement_method \w
_diffrn_radiation_monochromator 'plane graphite'
_diffrn_radiation_type 'Mo K\a'
_diffrn_radiation_wavelength 0.71073
_diffrn_reflns_av_R_equivalents 0.0418
_diffrn_reflns_av_sigmaI/netI 0.0224
_diffrn_reflns_limit_h_max 15
_diffrn_reflns_limit_h_min -15
_diffrn_reflns_limit_k_max 20
_diffrn_reflns_limit_k_min -20
_diffrn_reflns_limit_l_max 13
_diffrn_reflns_limit_l_min -13
_diffrn_reflns_number 24440
_diffrn_reflns_reduction_process
;
;
_diffrn_reflns_theta_full 26.50
_diffrn_reflns_theta_max 26.50
_diffrn_reflns_theta_min 1.72
_exptl_absorpt_coefficient_mu 0.275
_exptl_absorpt_correction_T_max 0.952
_exptl_absorpt_correction_T_min 0.880
_exptl_absorpt_correction_type integration
_exptl_absorpt_process_details '(X-RED32; Stoe & Cie, 2002)'
_exptl_crystal_colour colourless
_exptl_crystal_density_diffrn 1.281
_exptl_crystal_density_method 'Not Measured'
_exptl_crystal_description prism
_exptl_crystal_F_000 856
_exptl_crystal_size_max 0.530
_exptl_crystal_size_mid 0.387
_exptl_crystal_size_min 0.180
_refine_diff_density_max 0.454
_refine_diff_density_min -0.242
_refine_ls_extinction_method none
_refine_ls_goodness_of_fit_ref 1.051
_refine_ls_hydrogen_treatment constr
_refine_ls_matrix_type full
_refine_ls_number_parameters 266
_refine_ls_number_reflns 4352
_refine_ls_number_restraints 6
_refine_ls_restrained_S_all 1.051
_refine_ls_R_factor_all 0.0483
_refine_ls_R_factor_gt 0.0401
_refine_ls_shift/su_max 0.001
_refine_ls_shift/su_mean 0.000
_refine_ls_structure_factor_coef Fsqd
_refine_ls_weighting_details 'calc w=1/[\s^2^(Fo^2^)+(0.0658P)^2^+0.4583P] where P=(Fo^2^+2Fc^2^)/3'
_refine_ls_weighting_scheme calc
_refine_ls_wR_factor_gt 0.1154
_refine_ls_wR_factor_ref 0.1205
_reflns_number_gt 3699
_reflns_number_total 4352
_reflns_threshold_expression I>2\s(I)
_cod_data_source_file hg2741.cif
_cod_data_source_block I
_cod_original_sg_symbol_H-M 'P 21/c'
_cod_database_code 2228381
_cod_database_fobs_code 2228381

loop_
_symmetry_equiv_pos_site_id
_symmetry_equiv_pos_as_xyz
1 x,y,z
2 -x,1/2+y,1/2-z
3 -x,-y,-z
4 x,1/2-y,1/2+z

loop_
_atom_site_aniso_label
_atom_site_aniso_U_11
_atom_site_aniso_U_22
_atom_site_aniso_U_33
_atom_site_aniso_U_12
_atom_site_aniso_U_13
_atom_site_aniso_U_23
S1 0.0386(2) 0.0738(3) 0.0497(3) -0.0019(2) 0.0086(2) 0.0032(2)
S2 0.0453(3) 0.0736(3) 0.0553(3) -0.0103(2) 0.0113(2) -0.0081(2)
O1 0.0532(7) 0.0410(6) 0.0591(7) -0.0065(5) 0.0088(6) 0.0045(5)
O2 0.0728(9) 0.0548(8) 0.0604(8) -0.0047(7) 0.0034(7) -0.0123(6)
N1 0.0549(9) 0.0382(7) 0.0559(9) 0.0007(6) 0.0053(7) 0.0051(6)
N2 0.0667(10) 0.0407(7) 0.0561(9) -0.0019(7) 0.0129(7) 0.0111(6)
N3 0.0497(8) 0.0385(7) 0.0494(8) -0.0034(6) 0.0078(6) 0.0021(6)
N4 0.0438(8) 0.0687(10) 0.0467(8) -0.0023(7) 0.0091(6) -0.0025(7)
C1 0.0595(11) 0.0402(8) 0.0557(10) 0.0066(8) 0.0067(8) 0.0033(7)
C2 0.0799(16) 0.0648(13) 0.0736(14) 0.0117(11) 0.0059(12) -0.0144(11)
C3 0.0901(19) 0.0742(15) 0.103(2) 0.0279(14) 0.0222(16) -0.0119(14)
C4 0.0652(15) 0.0737(15) 0.123(2) 0.0174(12) 0.0150(15) 0.0054(15)
C5 0.0669(15) 0.0819(16) 0.115(2) 0.0017(13) -0.0059(15) -0.0198(16)
C6 0.0668(14) 0.0618(12) 0.0839(16) 0.0044(10) 0.0037(11) -0.0208(11)
C7 0.0534(10) 0.0348(7) 0.0407(8) -0.0024(7) 0.0059(7) -0.0027(6)
C8 0.0535(10) 0.0382(8) 0.0411(8) -0.0032(7) 0.0099(7) 0.0004(6)
C9 0.0630(11) 0.0436(8) 0.0476(10) -0.0050(8) 0.0160(8) 0.0020(7)
C10 0.0752(15) 0.0657(12) 0.0816(15) -0.0141(11) 0.0279(12) 0.0143(11)
C11 0.0974(18) 0.0623(12) 0.0672(14) -0.0013(12) 0.0120(12) 0.0260(11)
C12 0.0479(9) 0.0501(9) 0.0430(9) -0.0038(7) 0.0145(7) -0.0036(7)
C13 0.0458(9) 0.0579(10) 0.0485(10) 0.0033(8) 0.0117(7) -0.0015(8)
C14 0.0631(14) 0.121(2) 0.0668(14) 0.0209(13) 0.0285(11) 0.0014(13)
C15 0.0413(9) 0.0462(8) 0.0499(10) 0.0036(7) 0.0099(7) 0.0010(7)
C16 0.0631(14) 0.118(2) 0.0555(12) -0.0157(13) 0.0243(10) -0.0082(12)
C17B 0.090(7) 0.152(7) 0.057(3) -0.016(5) 0.030(3) -0.010(3)
C18B 0.071(3) 0.093(4) 0.049(3) 0.002(3) 0.005(2) -0.014(2)
C19 0.0493(11) 0.0894(15) 0.0565(12) -0.0004(10) 0.0017(9) -0.0107(11)
C18A 0.069(6) 0.182(17) 0.056(5) 0.008(9) 0.005(4) -0.005(8)
C17A 0.058(6) 0.23(2) 0.082(8) -0.021(9) 0.025(5) -0.069(12)

loop_
_atom_site_type_symbol
_atom_site_label
_atom_site_fract_x
_atom_site_fract_y
_atom_site_fract_z
_atom_site_U_iso_or_equiv
_atom_site_thermal_displace_type
_atom_site_calc_flag
_atom_site_refinement_flags
_atom_site_occupancy
S S1 0.85182(4) 0.53595(3) 0.83953(4) 0.0541(2) Uani . . 1.000
S S2 0.61011(4) 0.47743(3) 0.81372(5) 0.0579(2) Uani . . 1.000
O O1 0.38272(11) 0.58370(7) 0.51187(12) 0.0515(4) Uani . . 1.000
O O2 0.75522(13) 0.67788(8) 0.66272(13) 0.0642(5) Uani . . 1.000
N N1 0.38933(13) 0.70694(8) 0.40565(14) 0.0506(5) Uani . . 1.000
N N2 0.47420(14) 0.76279(9) 0.38716(15) 0.0545(5) Uani . . 1.000
N N3 0.63560(12) 0.58980(8) 0.53913(13) 0.0462(4) Uani . . 1.000
N N4 0.74425(13) 0.52899(10) 1.02011(14) 0.0531(5) Uani . . 1.000
C C1 0.27430(17) 0.73286(11) 0.38683(18) 0.0525(6) Uani . . 1.000
C C2 0.2427(2) 0.79527(14) 0.4585(2) 0.0742(8) Uani . . 1.000
C C3 0.1300(3) 0.81841(17) 0.4376(3) 0.0888(10) Uani . . 1.000
C C4 0.0505(2) 0.78017(16) 0.3476(3) 0.0879(10) Uani . . 1.000
C C5 0.0838(2) 0.71980(17) 0.2760(3) 0.0915(10) Uani . . 1.000
C C6 0.1959(2) 0.69566(14) 0.2953(2) 0.0725(8) Uani . . 1.000
C C7 0.43691(15) 0.63835(9) 0.47052(15) 0.0435(5) Uani . . 1.000
C C8 0.55651(15) 0.64845(10) 0.48024(16) 0.0443(5) Uani . . 1.000
C C9 0.57593(17) 0.72163(11) 0.42721(17) 0.0507(6) Uani . . 1.000
C C10 0.6835(2) 0.75840(14) 0.4081(2) 0.0725(8) Uani . . 1.000
C C11 0.4516(2) 0.80451(14) 0.2664(2) 0.0764(9) Uani . . 1.000
C C12 0.72748(15) 0.60750(11) 0.62738(16) 0.0463(5) Uani . . 1.000
C C13 0.79952(16) 0.53189(12) 0.67347(17) 0.0505(6) Uani . . 1.000
C C14 0.9026(2) 0.52810(19) 0.6130(2) 0.0815(9) Uani . . 1.000
C C15 0.72987(14) 0.51382(10) 0.89982(16) 0.0457(5) Uani . . 1.000
C C16 0.6528(2) 0.51755(19) 1.0884(2) 0.0771(9) Uani . . 1.000
C C17B 0.7181(10) 0.5279(8) 1.2222(8) 0.098(3) Uani . . 0.630(18)
C C18B 0.8057(7) 0.5936(4) 1.2131(7) 0.0721(19) Uani . . 0.630(18)
C C19 0.84668(18) 0.56364(16) 1.10045(19) 0.0664(7) Uani . . 1.000
C C18A 0.8177(11) 0.5526(18) 1.2286(11) 0.104(6) Uani . . 0.370(18)
C C17A 0.6894(13) 0.5621(18) 1.2098(17) 0.122(7) Uani . . 0.370(18)
H H3 0.10750 0.86050 0.48510 0.1070 Uiso calc R 1.000
H H2 0.29600 0.82120 0.51960 0.0890 Uiso calc R 1.000
H H5 0.03060 0.69470 0.21370 0.1100 Uiso calc R 1.000
H H6 0.21810 0.65430 0.24640 0.0870 Uiso calc R 1.000
H H10A 0.74570 0.72390 0.44680 0.1090 Uiso calc R 1.000
H H10B 0.69250 0.81290 0.44410 0.1090 Uiso calc R 1.000
H H10C 0.68210 0.76220 0.32110 0.1090 Uiso calc R 1.000
H H3A 0.62460 0.53870 0.51720 0.0550 Uiso calc R 1.000
H H4 -0.02530 0.79540 0.33560 0.1050 Uiso calc R 1.000
H H11C 0.45700 0.76490 0.20290 0.1150 Uiso calc R 1.000
H H13 0.75410 0.48140 0.65250 0.0600 Uiso calc R 1.000
H H14A 0.87790 0.52970 0.52470 0.1220 Uiso calc R 1.000
H H14B 0.94340 0.47740 0.63660 0.1220 Uiso calc R 1.000
H H14C 0.95110 0.57480 0.63980 0.1220 Uiso calc R 1.000
H H16A 0.64130 0.45890 1.10220 0.0930 Uiso calc R 1.000
H H16B 0.58250 0.54080 1.04220 0.0930 Uiso calc R 1.000
H H17C 0.66830 0.54620 1.27560 0.1170 Uiso calc . 0.630(18)
H H17D 0.75400 0.47620 1.25410 0.1170 Uiso calc . 0.630(18)
H H18C 0.77220 0.64850 1.20040 0.0860 Uiso calc . 0.630(18)
H H18D 0.86640 0.59410 1.28610 0.0860 Uiso calc . 0.630(18)
H H19A 0.85720 0.62170 1.08210 0.0800 Uiso calc R 1.000
H H19B 0.91390 0.53260 1.09330 0.0800 Uiso calc R 1.000
H H11A 0.50620 0.84800 0.26650 0.1150 Uiso calc R 1.000
H H11B 0.37690 0.82800 0.25090 0.1150 Uiso calc R 1.000
H H17A 0.66000 0.53540 1.27550 0.1450 Uiso calc . 0.370(18)
H H17B 0.66660 0.62000 1.20390 0.1450 Uiso calc . 0.370(18)
H H18A 0.84120 0.49810 1.26190 0.1240 Uiso calc . 0.370(18)
H H18B 0.85580 0.59450 1.28560 0.1240 Uiso calc . 0.370(18)

loop_
_atom_type_symbol
_atom_type_description
_atom_type_scat_dispersion_real
_atom_type_scat_dispersion_imag
_atom_type_scat_source
S S 0.1246 0.1234 'International Tables Vol C Tables 4.2.6.8 and 6.1.1.4'
O O 0.0106 0.0060 'International Tables Vol C Tables 4.2.6.8 and 6.1.1.4'
N N 0.0061 0.0033 'International Tables Vol C Tables 4.2.6.8 and 6.1.1.4'
H H 0.0000 0.0000 'International Tables Vol C Tables 4.2.6.8 and 6.1.1.4'
C C 0.0033 0.0016 'International Tables Vol C Tables 4.2.6.8 and 6.1.1.4'

loop_
_exptl_crystal_face_index_h
_exptl_crystal_face_index_k
_exptl_crystal_face_index_l
_exptl_crystal_face_perp_dist
8 1 -1 0.0360
-8 -1 1 0.1420
0 1 -1 0.1930
0 -6 5 0.2430
1 -5 -5 0.2430
0 1 1 0.2570
-3 5 1 0.3640
2 -6 -3 0.2940
6 -1 1 0.0770
5 6 -5 0.1350

loop_
_geom_angle_atom_site_label_1
_geom_angle_atom_site_label_2
_geom_angle_atom_site_label_3
_geom_angle_site_symmetry_1
_geom_angle_site_symmetry_2
_geom_angle_site_symmetry_3
_geom_angle
_geom_angle_publ_flag
C13 S1 C15 . . . 103.30(9) no
N2 N1 C1 . . . 120.56(13) no
N2 N1 C7 . . . 110.45(15) no
C1 N1 C7 . . . 126.95(15) no
N1 N2 C9 . . . 105.78(14) no
N1 N2 C11 . . . 114.77(16) no
C9 N2 C11 . . . 119.70(17) no
C8 N3 C12 . . . 124.97(14) no
C15 N4 C16 . . . 122.24(16) no
C15 N4 C19 . . . 126.35(16) no
C16 N4 C19 . . . 111.29(16) no
C8 N3 H3A . . . 117.00 no
C12 N3 H3A . . . 118.00 no
C2 C1 C6 . . . 120.7(2) no
N1 C1 C2 . . . 120.40(18) no
N1 C1 C6 . . . 118.93(18) no
C1 C2 C3 . . . 118.6(2) no
C2 C3 C4 . . . 121.0(3) no
C3 C4 C5 . . . 119.5(3) no
C4 C5 C6 . . . 120.5(3) no
C1 C6 C5 . . . 119.7(2) no
O1 C7 N1 . . . 124.51(17) no
O1 C7 C8 . . . 130.76(15) no
N1 C7 C8 . . . 104.70(14) no
N3 C8 C7 . . . 122.44(14) no
C7 C8 C9 . . . 109.07(16) no
N3 C8 C9 . . . 128.48(17) no
N2 C9 C10 . . . 120.60(17) no
N2 C9 C8 . . . 109.40(17) no
C8 C9 C10 . . . 130.00(19) no
O2 C12 C13 . . . 122.30(17) no
O2 C12 N3 . . . 123.88(17) no
N3 C12 C13 . . . 113.68(15) no
C12 C13 C14 . . . 110.24(17) no
S1 C13 C14 . . . 107.36(14) no
S1 C13 C12 . . . 111.44(13) no
S1 C15 S2 . . . 123.13(10) no
S1 C15 N4 . . . 113.09(13) no
S2 C15 N4 . . . 123.78(14) no
N4 C16 C17B . . . 100.9(5) no
N4 C16 C17A . . . 106.5(7) no
C16 C17A C18A . . . 100.2(14) no
C16 C17B C18B . . . 103.8(7) no
C17A C18A C19 . . . 106.3(10) no
C17B C18B C19 . . . 100.6(6) no
N4 C19 C18B . . . 103.9(3) no
N4 C19 C18A . . . 100.9(6) no
C1 C2 H2 . . . 121.00 no
C3 C2 H2 . . . 121.00 no
C2 C3 H3 . . . 120.00 no
C4 C3 H3 . . . 119.00 no
C3 C4 H4 . . . 120.00 no
C5 C4 H4 . . . 120.00 no
C4 C5 H5 . . . 120.00 no
C6 C5 H5 . . . 120.00 no
C1 C6 H6 . . . 120.00 no
C5 C6 H6 . . . 120.00 no
C9 C10 H10A . . . 109.00 no
C9 C10 H10B . . . 109.00 no
C9 C10 H10C . . . 109.00 no
H10A C10 H10B . . . 109.00 no
H10A C10 H10C . . . 109.00 no
H10B C10 H10C . . . 110.00 no
N2 C11 H11A . . . 109.00 no
N2 C11 H11B . . . 110.00 no
N2 C11 H11C . . . 109.00 no
H11A C11 H11B . . . 109.00 no
H11A C11 H11C . . . 110.00 no
H11B C11 H11C . . . 110.00 no
S1 C13 H13 . . . 109.00 no
C12 C13 H13 . . . 109.00 no
C14 C13 H13 . . . 109.00 no
C13 C14 H14A . . . 109.00 no
C13 C14 H14B . . . 109.00 no
C13 C14 H14C . . . 109.00 no
H14A C14 H14B . . . 109.00 no
H14A C14 H14C . . . 110.00 no
H14B C14 H14C . . . 110.00 no
N4 C16 H16A . . . 110.00 no
N4 C16 H16B . . . 110.00 no
C17B C16 H16A . . . 91.00 no
C17B C16 H16B . . . 133.00 no
H16A C16 H16B . . . 109.00 no
C17A C16 H16A . . . 110.00 no
C17A C16 H16B . . . 110.00 no
C16 C17A H17B . . . 112.00 no
C18A C17A H17A . . . 112.00 no
C16 C17A H17A . . . 112.00 no
H17A C17A H17B . . . 109.00 no
C18A C17A H17B . . . 112.00 no
C16 C17B H17D . . . 111.00 no
C16 C17B H17C . . . 111.00 no
C18B C17B H17C . . . 111.00 no
C18B C17B H17D . . . 111.00 no
H17C C17B H17D . . . 109.00 no
C19 C18A H18A . . . 110.00 no
C19 C18A H18B . . . 110.00 no
C17A C18A H18A . . . 111.00 no
C17A C18A H18B . . . 110.00 no
H18A C18A H18B . . . 109.00 no
C17B C18B H18C . . . 112.00 no
C19 C18B H18D . . . 112.00 no
C17B C18B H18D . . . 112.00 no
C19 C18B H18C . . . 112.00 no
H18C C18B H18D . . . 109.00 no
C18B C19 H19A . . . 87.00 no
C18B C19 H19B . . . 131.00 no
C18A C19 H19A . . . 112.00 no
C18A C19 H19B . . . 112.00 no
H19A C19 H19B . . . 109.00 no
N4 C19 H19A . . . 112.00 no
N4 C19 H19B . . . 112.00 no

loop_
_geom_bond_atom_site_label_1
_geom_bond_atom_site_label_2
_geom_bond_site_symmetry_1
_geom_bond_site_symmetry_2
_geom_bond_distance
_geom_bond_publ_flag
S1 C13 . . 1.8134(19) no
S1 C15 . . 1.7717(18) no
S2 C15 . . 1.6637(18) no
O1 C7 . . 1.238(2) no
O2 C12 . . 1.221(2) no
N1 N2 . . 1.408(2) no
N1 C1 . . 1.423(3) no
N1 C7 . . 1.375(2) no
N2 C9 . . 1.384(3) no
N2 C11 . . 1.467(3) no
N3 C8 . . 1.403(2) no
N3 C12 . . 1.347(2) no
N4 C15 . . 1.326(2) no
N4 C16 . . 1.471(3) no
N4 C19 . . 1.474(3) no
N3 H3A . . 0.8600 no
C1 C2 . . 1.380(3) no
C1 C6 . . 1.371(3) no
C2 C3 . . 1.383(4) no
C3 C4 . . 1.376(4) no
C4 C5 . . 1.364(4) no
C5 C6 . . 1.381(4) no
C7 C8 . . 1.434(3) no
C8 C9 . . 1.356(2) no
C9 C10 . . 1.480(3) no
C12 C13 . . 1.520(3) no
C13 C14 . . 1.529(3) no
C16 C17A . . 1.50(2) no
C16 C17B . . 1.534(9) no
C17A C18A . . 1.53(2) no
C17B C18B . . 1.512(15) no
C18A C19 . . 1.537(13) no
C18B C19 . . 1.509(8) no
C2 H2 . . 0.9300 no
C3 H3 . . 0.9300 no
C4 H4 . . 0.9300 no
C5 H5 . . 0.9300 no
C6 H6 . . 0.9300 no
C10 H10A . . 0.9600 no
C10 H10B . . 0.9600 no
C10 H10C . . 0.9600 no
C11 H11A . . 0.9600 no
C11 H11B . . 0.9600 no
C11 H11C . . 0.9600 no
C13 H13 . . 0.9800 no
C14 H14A . . 0.9600 no
C14 H14B . . 0.9600 no
C14 H14C . . 0.9600 no
C16 H16A . . 0.9700 no
C16 H16B . . 0.9700 no
C17A H17B . . 0.9700 no
C17A H17A . . 0.9700 no
C17B H17D . . 0.9700 no
C17B H17C . . 0.9700 no
C18A H18B . . 0.9700 no
C18A H18A . . 0.9700 no
C18B H18D . . 0.9700 no
C18B H18C . . 0.9700 no
C19 H19A . . 0.9700 no
C19 H19B . . 0.9700 no

loop_
_geom_contact_atom_site_label_1
_geom_contact_atom_site_label_2
_geom_contact_distance
_geom_contact_site_symmetry_1
_geom_contact_site_symmetry_2
_geom_contact_publ_flag
S1 O2 3.0730(14) . . no
S2 C16 3.557(2) . 3_667 no
S2 C12 3.4378(19) . . no
S2 C7 3.5929(17) . 3_666 no
S2 C17A 3.625(17) . 3_667 no
S1 H19B 2.7500 . . no
S1 H19A 3.0000 . . no
S1 H4 3.1000 . 4_665 no
S1 H19B 2.9800 . 3_767 no
S2 H13 2.7300 . . no
S2 H2 3.1800 . 2_646 no
S2 H16B 2.8000 . . no
S2 H6 3.1300 . 3_666 no
S2 H16B 3.0900 . 3_667 no
S2 H16A 3.1400 . . no
S2 H11A 3.0800 . 4_565 no
O1 N3 3.005(2) . . no
O1 N3 2.8463(17) . 3_666 no
O1 C13 3.260(2) . 3_666 no
O1 C11 3.296(3) . 4_565 no
O2 C10 3.180(3) . 4_565 no
O2 C9 3.102(2) . . no
O2 S1 3.0730(14) . . no
O2 C10 3.054(3) . . no
O1 H13 2.4300 . 3_666 no
O1 H3A 1.9900 . 3_666 no
O2 H10A 2.4800 . . no
O2 H10C 2.3200 . 4_565 no
O2 H18C 2.8200 . 4_564 no
N3 O1 3.005(2) . . no
N3 O1 2.8463(17) . 3_666 no
N3 H10A 2.8300 . . no
N4 H10B 2.7100 . 4_565 no
C7 S2 3.5929(17) . 3_666 no
C7 C11 3.364(3) . 4_565 no
C9 O2 3.102(2) . . no
C10 O2 3.054(3) . . no
C10 C12 3.392(3) . . no
C10 O2 3.180(3) . 4_564 no
C11 O1 3.296(3) . 4_564 no
C11 C7 3.364(3) . 4_564 no
C12 C10 3.392(3) . . no
C12 S2 3.4378(19) . . no
C13 O1 3.260(2) . 3_666 no
C16 S2 3.557(2) . 3_667 no
C17A S2 3.625(17) . 3_667 no
C1 H11B 2.6300 . . no
C6 H13 2.9400 . 3_666 no
C7 H13 3.0900 . 3_666 no
C7 H11C 2.9700 . 4_565 no
C7 H3A 2.9500 . 3_666 no
C10 H11A 2.7800 . . no
C11 H10C 2.8100 . . no
C12 H10A 2.7800 . . no
C15 H10B 2.8800 . 4_565 no
C16 H16B 3.0500 . 3_667 no
C18A H14B 3.0000 . 3_767 no
C19 H10B 3.0100 . 4_565 no
H2 S2 3.1800 . 2_656 no
H3A H13 2.1400 . . no
H3A O1 1.9900 . 3_666 no
H3A C7 2.9500 . 3_666 no
H4 S1 3.1000 . 4_464 no
H5 H19A 2.5700 . 1_454 no
H6 H13 2.4400 . 3_666 no
H6 S2 3.1300 . 3_666 no
H10A O2 2.4800 . . no
H10A N3 2.8300 . . no
H10A C12 2.7800 . . no
H10B N4 2.7100 . 4_564 no
H10B H19A 2.4800 . 4_564 no
H10B C19 3.0100 . 4_564 no
H10B C15 2.8800 . 4_564 no
H10C H11A 2.5000 . . no
H10C O2 2.3200 . 4_564 no
H10C C11 2.8100 . . no
H11A S2 3.0800 . 4_564 no
H11A C10 2.7800 . . no
H11A H10C 2.5000 . . no
H11B C1 2.6300 . . no
H11C C7 2.9700 . 4_564 no
H13 H3A 2.1400 . . no
H13 S2 2.7300 . . no
H13 C7 3.0900 . 3_666 no
H13 O1 2.4300 . 3_666 no
H13 C6 2.9400 . 3_666 no
H13 H6 2.4400 . 3_666 no
H14B H18D 2.5500 . 3_767 no
H14B C18A 3.0000 . 3_767 no
H16A S2 3.1400 . . no
H16B S2 2.8000 . . no
H16B H16B 2.4100 . 3_667 no
H16B S2 3.0900 . 3_667 no
H16B C16 3.0500 . 3_667 no
H18C O2 2.8200 . 4_565 no
H18D H14B 2.5500 . 3_767 no
H19A H5 2.5700 . 1_656 no
H19A S1 3.0000 . . no
H19A H10B 2.4800 . 4_565 no
H19B S1 2.9800 . 3_767 no
H19B S1 2.7500 . . no

loop_
_geom_hbond_atom_site_label_D
_geom_hbond_atom_site_label_H
_geom_hbond_atom_site_label_A
_geom_hbond_site_symmetry_A
_geom_hbond_distance_DH
_geom_hbond_distance_HA
_geom_hbond_distance_DA
_geom_hbond_angle_DHA
_geom_hbond_publ_flag
N3 H3A O1 3_666 0.86 1.99 2.8463(17) 171 yes
C10 H10A O2 . 0.96 2.48 3.054(3) 119 yes
C10 H10C O2 4_564 0.96 2.32 3.180(3) 148 yes
C13 H13 S2 . 0.98 2.73 3.138(2) 105 ?
C13 H13 O1 3_666 0.98 2.43 3.260(2) 143 yes

loop_
_geom_torsion_atom_site_label_1
_geom_torsion_atom_site_label_2
_geom_torsion_atom_site_label_3
_geom_torsion_atom_site_label_4
_geom_torsion_site_symmetry_1
_geom_torsion_site_symmetry_2
_geom_torsion_site_symmetry_3
_geom_torsion_site_symmetry_4
_geom_torsion
_geom_torsion_publ_flag
C15 S1 C13 C14 . . . . -165.83(16) no
C13 S1 C15 S2 . . . . 12.21(13) no
C15 S1 C13 C12 . . . . 73.36(14) no
C13 S1 C15 N4 . . . . -168.00(13) no
C1 N1 N2 C9 . . . . 172.98(16) no
C1 N1 N2 C11 . . . . -52.8(2) no
N2 N1 C1 C6 . . . . 116.6(2) no
C7 N1 C1 C6 . . . . -81.3(2) no
N2 N1 C1 C2 . . . . -62.5(2) no
C7 N1 N2 C9 . . . . 8.12(19) no
C7 N1 N2 C11 . . . . 142.34(16) no
C1 N1 C7 O1 . . . . 7.9(3) no
C7 N1 C1 C2 . . . . 99.7(2) no
N2 N1 C7 O1 . . . . 171.58(15) no
N2 N1 C7 C8 . . . . -6.45(18) no
C1 N1 C7 C8 . . . . -170.10(16) no
N1 N2 C9 C8 . . . . -6.5(2) no
C11 N2 C9 C10 . . . . 41.5(3) no
C11 N2 C9 C8 . . . . -137.95(18) no
N1 N2 C9 C10 . . . . 172.95(16) no
C8 N3 C12 O2 . . . . -3.3(3) no
C8 N3 C12 C13 . . . . -179.08(16) no
C12 N3 C8 C9 . . . . 49.4(3) no
C12 N3 C8 C7 . . . . -129.09(18) no
C16 N4 C19 C18B . . . . -13.9(3) no
C19 N4 C16 C17B . . . . -13.3(5) no
C19 N4 C15 S1 . . . . 2.3(2) no
C16 N4 C15 S1 . . . . 178.00(17) no
C15 N4 C19 C18B . . . . 162.2(3) no
C16 N4 C15 S2 . . . . -2.2(3) no
C19 N4 C15 S2 . . . . -177.92(16) no
C15 N4 C16 C17B . . . . 170.4(5) no
C2 C1 C6 C5 . . . . -1.2(3) no
N1 C1 C2 C3 . . . . -179.8(2) no
N1 C1 C6 C5 . . . . 179.8(2) no
C6 C1 C2 C3 . . . . 1.2(3) no
C1 C2 C3 C4 . . . . 0.2(4) no
C2 C3 C4 C5 . . . . -1.5(4) no
C3 C4 C5 C6 . . . . 1.5(4) no
C4 C5 C6 C1 . . . . -0.2(4) no
O1 C7 C8 N3 . . . . 3.3(3) no
N1 C7 C8 C9 . . . . 2.35(19) no
N1 C7 C8 N3 . . . . -178.88(15) no
O1 C7 C8 C9 . . . . -175.50(18) no
C7 C8 C9 C10 . . . . -176.69(19) no
C7 C8 C9 N2 . . . . 2.7(2) no
N3 C8 C9 C10 . . . . 4.6(3) no
N3 C8 C9 N2 . . . . -176.03(16) no
O2 C12 C13 C14 . . . . -75.2(2) no
O2 C12 C13 S1 . . . . 43.9(2) no
N3 C12 C13 S1 . . . . -140.25(14) no
N3 C12 C13 C14 . . . . 100.64(19) no
N4 C16 C17B C18B . . . . 35.6(8) no
C16 C17B C18B C19 . . . . -44.4(8) no
C17B C18B C19 N4 . . . . 35.3(6) no
